data_7016338
loop_
_publ_author_name
'Xue, Fei'
'Zhao, Jin'
'Hor, T. S. Andy'

_publ_section_title
;
 Iron(ii) complexes with functionalized amine-pyrazolyl tripodal
 ligands in the cross-coupling of aryl Grignard with alkyl halides.
;
_journal_issue 35
_journal_name_full 'Dalton transactions (Cambridge, England : 2003)'
_journal_page_first 8935
_journal_page_last 8940
_journal_paper_doi 10.1039/c1dt10258c
_journal_volume 40
_journal_year 2011
_chemical_formula_sum 'C17 H23 Cl2 Fe N5 O'
_chemical_formula_weight 440.15
_chemical_name_systematic
;
?
;
_space_group_IT_number 14
_symmetry_cell_setting monoclinic
_symmetry_space_group_name_Hall '-P 2yn'
_symmetry_space_group_name_H-M 'P 1 21/n 1'
_atom_sites_solution_hydrogens geom
_atom_sites_solution_primary direct
_atom_sites_solution_secondary difmap
_audit_creation_method SHELXL-97
_cell_angle_alpha 90.00
_cell_angle_beta 96.3070(10)
_cell_angle_gamma 90.00
_cell_formula_units_Z 4
_cell_length_a 12.1824(7)
_cell_length_b 11.6171(6)
_cell_length_c 14.4312(8)
_cell_measurement_reflns_used 3325
_cell_measurement_temperature 223(2)
_cell_measurement_theta_max 26.10
_cell_measurement_theta_min 2.32
_cell_volume 2030.00(19)
_computing_cell_refinement 'Bruker SMART'
_computing_data_collection 'Bruker SMART'
_computing_data_reduction 'Bruker SAINT'
_computing_molecular_graphics 'Bruker SHELXTL'
_computing_publication_material 'Bruker SHELXTL'
_computing_structure_refinement 'SHELXL-97 (Sheldrick, 1997)'
_computing_structure_solution 'SHELXS-97 (Sheldrick, 1990)'
_diffrn_ambient_temperature 223(2)
_diffrn_measured_fraction_theta_full 0.999
_diffrn_measured_fraction_theta_max 0.999
_diffrn_measurement_device_type 'CCD area detector'
_diffrn_measurement_method 'phi and omega scans'
_diffrn_radiation_monochromator graphite
_diffrn_radiation_source 'fine-focus sealed tube'
_diffrn_radiation_type MoK\a
_diffrn_radiation_wavelength 0.71073
_diffrn_reflns_av_R_equivalents 0.0364
_diffrn_reflns_av_sigmaI/netI 0.0426
_diffrn_reflns_limit_h_max 15
_diffrn_reflns_limit_h_min -15
_diffrn_reflns_limit_k_max 13
_diffrn_reflns_limit_k_min -15
_diffrn_reflns_limit_l_max 18
_diffrn_reflns_limit_l_min -16
_diffrn_reflns_number 14005
_diffrn_reflns_theta_full 27.50
_diffrn_reflns_theta_max 27.50
_diffrn_reflns_theta_min 2.08
_exptl_absorpt_coefficient_mu 1.022
_exptl_absorpt_correction_T_max 0.8701
_exptl_absorpt_correction_T_min 0.7915
_exptl_absorpt_correction_type multi-scan
_exptl_absorpt_process_details 'Sadabs, (Sheldrick 2001)'
_exptl_crystal_colour Colourless
_exptl_crystal_density_diffrn 1.440
_exptl_crystal_density_meas ?
_exptl_crystal_density_method 'not measured'
_exptl_crystal_description Block
_exptl_crystal_F_000 912
_exptl_crystal_size_max 0.24
_exptl_crystal_size_mid 0.22
_exptl_crystal_size_min 0.14
_refine_diff_density_max 0.489
_refine_diff_density_min -0.292
_refine_diff_density_rms 0.068
_refine_ls_extinction_method none
_refine_ls_goodness_of_fit_ref 1.043
_refine_ls_hydrogen_treatment constr
_refine_ls_matrix_type full
_refine_ls_number_parameters 239
_refine_ls_number_reflns 4642
_refine_ls_number_restraints 0
_refine_ls_restrained_S_all 1.043
_refine_ls_R_factor_all 0.0539
_refine_ls_R_factor_gt 0.0438
_refine_ls_shift/su_max 0.001
_refine_ls_shift/su_mean 0.000
_refine_ls_structure_factor_coef Fsqd
_refine_ls_weighting_details 'calc w=1/[\s^2^(Fo^2^)+(0.0526P)^2^+0.5813P] where P=(Fo^2^+2Fc^2^)/3'
_refine_ls_weighting_scheme calc
_refine_ls_wR_factor_gt 0.1028
_refine_ls_wR_factor_ref 0.1075
_reflns_number_gt 3877
_reflns_number_total 4642
_reflns_threshold_expression >2sigma(I)
_cod_data_source_file c1dt10258c.txt
_cod_data_source_block a515
_cod_depositor_comments
;
The following automatic conversions were performed:

'_symmetry_cell_setting' value 'Monoclinic' changed to 'monoclinic'
according to /home/saulius/struct/CIF-dictionaries/cif_core.dic
dictionary named 'cif_core.dic' version 2.4.1 from
2010-06-29.

'_exptl_absorpt_correction_type' value 'Multi-scan'
changed to 'multi-scan' according to
/home/saulius/struct/CIF-dictionaries/cif_core.dic dictionary named
'cif_core.dic' version 2.4.1 from 2010-06-29.

Automatic conversion script
Id: cif_fix_values 1715 2011-07-08 13:25:40Z adriana 

The following automatic conversions were performed:

'_exptl_crystal_density_meas' value 'Not Measured' was changed to '?'
- the value is perceived as not measured.

Automatic conversion script
Id: cif_fix_values 3008 2015-01-20 13:52:24Z robertas 
;
_cod_original_sg_symbol_H-M P2(1)/n
_cod_database_code 7016338

loop_
_symmetry_equiv_pos_as_xyz
'x, y, z'
'-x+1/2, y+1/2, -z+1/2'
'-x, -y, -z'
'x-1/2, -y-1/2, z-1/2'

loop_
_atom_site_label
_atom_site_type_symbol
_atom_site_fract_x
_atom_site_fract_y
_atom_site_fract_z
_atom_site_U_iso_or_equiv
_atom_site_adp_type
_atom_site_occupancy
_atom_site_symmetry_multiplicity
_atom_site_calc_flag
_atom_site_refinement_flags
Fe1 Fe 0.80979(2) 0.63231(3) 0.17845(2) 0.02479(11) Uani 1 1 d .
O1 O 0.25347(14) 0.62384(15) 0.24046(13) 0.0428(5) Uani 1 1 d .
Cl1 Cl 0.88423(5) 0.48365(5) 0.10752(5) 0.04258(18) Uani 1 1 d .
Cl2 Cl 0.91091(6) 0.79517(6) 0.20441(5) 0.04738(19) Uani 1 1 d .
N1 N 0.66804(15) 0.66124(15) 0.08657(12) 0.0246(4) Uani 1 1 d .
N2 N 0.56240(15) 0.62557(15) 0.09539(12) 0.0244(4) Uani 1 1 d .
N3 N 0.76280(15) 0.60034(16) 0.31206(13) 0.0274(4) Uani 1 1 d .
N4 N 0.67733(15) 0.65173(16) 0.35084(13) 0.0270(4) Uani 1 1 d .
N5 N 0.50233(15) 0.63985(16) 0.24714(13) 0.0257(4) Uani 1 1 d .
C1 C 0.6629(2) 0.7127(2) 0.00323(16) 0.0303(5) Uani 1 1 d .
C2 C 0.5547(2) 0.7108(2) -0.04028(17) 0.0345(6) Uani 1 1 d .
H2 H 0.5296 0.7413 -0.0991 0.041 Uiso 1 1 calc R
C3 C 0.49214(19) 0.65559(19) 0.01980(16) 0.0289(5) Uani 1 1 d .
C4 C 0.7642(2) 0.7610(2) -0.03180(18) 0.0442(7) Uani 1 1 d .
H4A H 0.7932 0.8228 0.0089 0.066 Uiso 1 1 calc R
H4B H 0.7457 0.7906 -0.0944 0.066 Uiso 1 1 calc R
H4C H 0.8194 0.7009 -0.0326 0.066 Uiso 1 1 calc R
C5 C 0.3716(2) 0.6294(2) 0.01333(19) 0.0399(6) Uani 1 1 d .
H5A H 0.3613 0.5478 0.0239 0.060 Uiso 1 1 calc R
H5B H 0.3370 0.6499 -0.0482 0.060 Uiso 1 1 calc R
H5C H 0.3383 0.6733 0.0601 0.060 Uiso 1 1 calc R
C6 C 0.53811(17) 0.56219(18) 0.17688(15) 0.0237(4) Uani 1 1 d .
H6A H 0.6042 0.5204 0.2031 0.028 Uiso 1 1 calc R
H6B H 0.4799 0.5057 0.1590 0.028 Uiso 1 1 calc R
C7 C 0.58957(18) 0.71150(19) 0.29193(16) 0.0278(5) Uani 1 1 d .
H7A H 0.5563 0.7686 0.3303 0.033 Uiso 1 1 calc R
H7B H 0.6233 0.7535 0.2434 0.033 Uiso 1 1 calc R
C8 C 0.8255(2) 0.5506(2) 0.38344(17) 0.0337(5) Uani 1 1 d .
C9 C 0.7801(2) 0.5700(2) 0.46611(17) 0.0389(6) Uani 1 1 d .
H9 H 0.8082 0.5440 0.5257 0.047 Uiso 1 1 calc R
C10 C 0.6867(2) 0.6343(2) 0.44444(16) 0.0342(5) Uani 1 1 d .
C11 C 0.9288(2) 0.4868(2) 0.3684(2) 0.0463(7) Uani 1 1 d .
H11A H 0.9298 0.4716 0.3024 0.069 Uiso 1 1 calc R
H11B H 0.9310 0.4145 0.4022 0.069 Uiso 1 1 calc R
H11C H 0.9926 0.5329 0.3909 0.069 Uiso 1 1 calc R
C12 C 0.6093(2) 0.6851(3) 0.50674(18) 0.0475(7) Uani 1 1 d .
H12A H 0.5929 0.7641 0.4884 0.071 Uiso 1 1 calc R
H12B H 0.6432 0.6834 0.5708 0.071 Uiso 1 1 calc R
H12C H 0.5414 0.6407 0.5016 0.071 Uiso 1 1 calc R
C13 C 0.43847(18) 0.5796(2) 0.31270(16) 0.0310(5) Uani 1 1 d .
H13A H 0.4271 0.6313 0.3644 0.037 Uiso 1 1 calc R
H13B H 0.4808 0.5130 0.3386 0.037 Uiso 1 1 calc R
C14 C 0.32915(18) 0.5395(2) 0.26792(16) 0.0306(5) Uani 1 1 d .
C15 C 0.2849(2) 0.4356(2) 0.2491(2) 0.0430(6) Uani 1 1 d .
H15 H 0.3197 0.3640 0.2605 0.052 Uiso 1 1 calc R
C16 C 0.1742(2) 0.4550(3) 0.2081(2) 0.0542(8) Uani 1 1 d .
H16 H 0.1217 0.3985 0.1879 0.065 Uiso 1 1 calc R
C17 C 0.1599(2) 0.5680(3) 0.2042(2) 0.0511(8) Uani 1 1 d .
H17 H 0.0942 0.6047 0.1797 0.061 Uiso 1 1 calc R

loop_
_atom_site_aniso_label
_atom_site_aniso_U_11
_atom_site_aniso_U_22
_atom_site_aniso_U_33
_atom_site_aniso_U_23
_atom_site_aniso_U_13
_atom_site_aniso_U_12
Fe1 0.02051(17) 0.02777(19) 0.02541(18) -0.00077(13) -0.00059(12) -0.00292(12)
O1 0.0254(9) 0.0483(11) 0.0541(12) -0.0049(9) 0.0012(8) 0.0029(8)
Cl1 0.0384(3) 0.0386(3) 0.0488(4) -0.0104(3) -0.0042(3) 0.0096(3)
Cl2 0.0541(4) 0.0410(4) 0.0465(4) -0.0078(3) 0.0031(3) -0.0219(3)
N1 0.0220(9) 0.0296(10) 0.0220(9) 0.0012(7) 0.0013(7) -0.0024(7)
N2 0.0217(9) 0.0280(9) 0.0228(9) 0.0001(7) -0.0004(7) 0.0004(7)
N3 0.0247(10) 0.0311(10) 0.0251(10) 0.0006(8) -0.0025(8) -0.0034(8)
N4 0.0260(10) 0.0326(10) 0.0221(9) 0.0008(8) 0.0012(7) -0.0033(8)
N5 0.0227(9) 0.0306(10) 0.0240(9) -0.0039(8) 0.0035(7) 0.0003(7)
C1 0.0367(13) 0.0319(12) 0.0227(11) 0.0023(9) 0.0049(9) -0.0007(10)
C2 0.0433(14) 0.0342(13) 0.0239(12) 0.0051(10) -0.0066(10) 0.0051(11)
C3 0.0280(12) 0.0289(12) 0.0279(12) -0.0057(9) -0.0059(9) 0.0078(9)
C4 0.0507(17) 0.0514(16) 0.0317(14) 0.0090(12) 0.0097(12) -0.0093(13)
C5 0.0271(13) 0.0463(15) 0.0433(15) -0.0053(12) -0.0098(11) 0.0064(11)
C6 0.0196(10) 0.0263(11) 0.0249(11) -0.0002(9) 0.0013(8) -0.0001(8)
C7 0.0296(12) 0.0272(11) 0.0263(11) -0.0018(9) 0.0017(9) -0.0009(9)
C8 0.0334(13) 0.0357(13) 0.0294(12) 0.0045(10) -0.0078(10) -0.0045(10)
C9 0.0453(15) 0.0459(15) 0.0232(12) 0.0083(11) -0.0076(11) -0.0075(12)
C10 0.0385(14) 0.0412(14) 0.0218(11) 0.0016(10) -0.0008(10) -0.0118(11)
C11 0.0421(16) 0.0511(16) 0.0425(16) 0.0045(13) -0.0100(13) 0.0082(13)
C12 0.0468(16) 0.0693(19) 0.0268(13) -0.0003(13) 0.0057(12) -0.0051(14)
C13 0.0243(11) 0.0435(13) 0.0257(11) -0.0014(10) 0.0043(9) -0.0003(10)
C14 0.0234(11) 0.0436(14) 0.0259(12) -0.0026(10) 0.0081(9) 0.0028(10)
C15 0.0354(14) 0.0425(15) 0.0517(17) -0.0046(13) 0.0076(12) -0.0043(12)
C16 0.0304(14) 0.068(2) 0.065(2) -0.0191(16) 0.0056(14) -0.0173(14)
C17 0.0208(13) 0.077(2) 0.0549(18) -0.0082(16) 0.0002(12) 0.0002(13)

loop_
_atom_type_symbol
_atom_type_description
_atom_type_scat_dispersion_real
_atom_type_scat_dispersion_imag
_atom_type_scat_source
C C 0.0033 0.0016 'International Tables Vol C Tables 4.2.6.8 and 6.1.1.4'
H H 0.0000 0.0000 'International Tables Vol C Tables 4.2.6.8 and 6.1.1.4'
N N 0.0061 0.0033 'International Tables Vol C Tables 4.2.6.8 and 6.1.1.4'
O O 0.0106 0.0060 'International Tables Vol C Tables 4.2.6.8 and 6.1.1.4'
Cl Cl 0.1484 0.1585 'International Tables Vol C Tables 4.2.6.8 and 6.1.1.4'
Fe Fe 0.3463 0.8444 'International Tables Vol C Tables 4.2.6.8 and 6.1.1.4'

loop_
_geom_angle_atom_site_label_1
_geom_angle_atom_site_label_2
_geom_angle_atom_site_label_3
_geom_angle
N1 Fe1 N3 108.75(7)
N1 Fe1 Cl1 100.46(5)
N3 Fe1 Cl1 116.46(6)
N1 Fe1 Cl2 111.57(5)
N3 Fe1 Cl2 101.16(5)
Cl1 Fe1 Cl2 118.51(3)
C17 O1 C14 106.1(2)
C1 N1 N2 105.46(17)
C1 N1 Fe1 126.66(15)
N2 N1 Fe1 127.76(13)
C3 N2 N1 111.32(18)
C3 N2 C6 128.16(19)
N1 N2 C6 120.50(16)
C8 N3 N4 105.51(19)
C8 N3 Fe1 126.12(17)
N4 N3 Fe1 126.32(14)
C10 N4 N3 110.86(19)
C10 N4 C7 128.6(2)
N3 N4 C7 120.50(18)
C7 N5 C6 113.93(17)
C7 N5 C13 113.73(18)
C6 N5 C13 111.90(18)
N1 C1 C2 110.2(2)
N1 C1 C4 120.9(2)
C2 C1 C4 128.9(2)
C3 C2 C1 106.6(2)
N2 C3 C2 106.4(2)
N2 C3 C5 121.8(2)
C2 C3 C5 131.7(2)
N2 C6 N5 110.73(17)
N5 C7 N4 116.12(18)
N3 C8 C9 110.0(2)
N3 C8 C11 121.2(2)
C9 C8 C11 128.8(2)
C10 C9 C8 107.0(2)
N4 C10 C9 106.6(2)
N4 C10 C12 123.4(2)
C9 C10 C12 130.0(2)
N5 C13 C14 112.42(19)
C15 C14 O1 110.0(2)
C15 C14 C13 133.7(2)
O1 C14 C13 116.3(2)
C14 C15 C16 106.4(3)
C17 C16 C15 106.7(2)
C16 C17 O1 110.7(2)

loop_
_geom_bond_atom_site_label_1
_geom_bond_atom_site_label_2
_geom_bond_distance
Fe1 N1 2.0856(18)
Fe1 N3 2.1038(19)
Fe1 Cl1 2.2486(7)
Fe1 Cl2 2.2663(7)
O1 C17 1.365(3)
O1 C14 1.373(3)
N1 C1 1.338(3)
N1 N2 1.371(2)
N2 C3 1.356(3)
N2 C6 1.445(3)
N3 C8 1.344(3)
N3 N4 1.372(3)
N4 C10 1.358(3)
N4 C7 1.466(3)
N5 C7 1.446(3)
N5 C6 1.459(3)
N5 C13 1.467(3)
C1 C2 1.397(3)
C1 C4 1.493(3)
C2 C3 1.374(4)
C3 C5 1.492(3)
C8 C9 1.387(4)
C8 C11 1.497(4)
C9 C10 1.368(4)
C10 C12 1.494(4)
C13 C14 1.489(3)
C14 C15 1.338(4)
C15 C16 1.429(4)
C16 C17 1.325(5)
